data_4072969
loop_
_publ_author_name
'Bowman, Lyndsey J.'
'Izod, Keith'
'Clegg, William'
'Harrington, Ross W.'

_publ_section_title
;
 Synthesis and Structures of Ln(II) and Ln(III) Dialkyls Derived from
 LnI2(Ln = Nd, Tm, Yb)
;
_journal_issue 10
_journal_name_full Organometallics
_journal_page_first 2646
_journal_paper_doi 10.1021/om0611711
_journal_volume 26
_journal_year 2007
_chemical_formula_moiety 'C25 H63 Nd O4 Si6'
_chemical_formula_sum 'C25 H63 Nd O4 Si6'
_chemical_formula_weight 740.53
_chemical_name_systematic
;
 ?
;
_space_group_IT_number 4
_symmetry_cell_setting monoclinic
_symmetry_space_group_name_Hall 'P 2yb'
_symmetry_space_group_name_H-M 'P 1 21 1'
_atom_sites_solution_hydrogens geom
_atom_sites_solution_primary direct
_atom_sites_solution_secondary difmap
_audit_creation_method SHELXL-97
_cell_angle_alpha 90.00
_cell_angle_beta 107.460(1)
_cell_angle_gamma 90.00
_cell_formula_units_Z 2
_cell_length_a 9.6513(7)
_cell_length_b 16.9051(12)
_cell_length_c 12.0511(9)
_cell_measurement_reflns_used 4762
_cell_measurement_temperature 120(2)
_cell_measurement_theta_max 21.9
_cell_measurement_theta_min 2.40
_cell_volume 1875.6(2)
_computing_cell_refinement 'Bruker SAINT'
_computing_data_collection 'Bruker APEX2'
_computing_data_reduction 'Bruker SAINT'
_computing_molecular_graphics 'Bruker SHELXTL'
_computing_publication_material 'Bruker SHELXTL and local programs'
_computing_structure_refinement 'Bruker SHELXTL'
_computing_structure_solution 'Bruker SHELXTL'
_diffrn_ambient_temperature 120(2)
_diffrn_measured_fraction_theta_full 0.991
_diffrn_measured_fraction_theta_max 0.991
_diffrn_measurement_device_type 'Bruker APEX2 CCD diffractometer'
_diffrn_measurement_method 'thin-slice \w scans'
_diffrn_radiation_monochromator 'silicon 111'
_diffrn_radiation_source 'Daresbury SRS station 9.8'
_diffrn_radiation_type synchrotron
_diffrn_radiation_wavelength 0.6751
_diffrn_reflns_av_R_equivalents 0.0000
_diffrn_reflns_av_sigmaI/netI 0.1109
_diffrn_reflns_limit_h_max 13
_diffrn_reflns_limit_h_min -13
_diffrn_reflns_limit_k_max 24
_diffrn_reflns_limit_k_min -24
_diffrn_reflns_limit_l_max 17
_diffrn_reflns_limit_l_min -17
_diffrn_reflns_number 20957
_diffrn_reflns_theta_full 28.80
_diffrn_reflns_theta_max 28.80
_diffrn_reflns_theta_min 2.39
_diffrn_standards_decay_% 10
_diffrn_standards_number 0
_exptl_absorpt_coefficient_mu 1.601
_exptl_absorpt_correction_T_max 0.969
_exptl_absorpt_correction_T_min 0.883
_exptl_absorpt_correction_type multi-scan
_exptl_absorpt_process_details SADABS
_exptl_crystal_colour blue
_exptl_crystal_density_diffrn 1.311
_exptl_crystal_density_method 'not measured'
_exptl_crystal_description plate
_exptl_crystal_F_000 778
_exptl_crystal_size_max 0.08
_exptl_crystal_size_mid 0.08
_exptl_crystal_size_min 0.02
_refine_diff_density_max 1.081
_refine_diff_density_min -0.813
_refine_diff_density_rms 0.123
_refine_ls_abs_structure_details 'Flack H D (1983), Acta Cryst. A39, 876-881'
_refine_ls_abs_structure_Flack 0.119(12)
_refine_ls_extinction_method none
_refine_ls_goodness_of_fit_ref 0.985
_refine_ls_hydrogen_treatment constr
_refine_ls_matrix_type full
_refine_ls_number_parameters 344
_refine_ls_number_reflns 20957
_refine_ls_number_restraints 1
_refine_ls_restrained_S_all 0.984
_refine_ls_R_factor_all 0.0781
_refine_ls_R_factor_gt 0.0526
_refine_ls_shift/su_max 0.049
_refine_ls_shift/su_mean 0.001
_refine_ls_structure_factor_coef Fsqd
_refine_ls_weighting_details 'calc w=1/[\s^2^(Fo^2^)+(0.0000P)^2^+0.0000P] where P=(Fo^2^+2Fc^2^)/3'
_refine_ls_weighting_scheme calc
_refine_ls_wR_factor_gt 0.1155
_refine_ls_wR_factor_ref 0.1299
_reflns_number_gt 15758
_reflns_number_total 20957
_reflns_threshold_expression I>2\s(I)
_cod_data_source_file om0611711si20061222_060252.cif
_cod_data_source_block ki221_compound10
_cod_original_sg_symbol_H-M 'P 21'
_cod_database_code 4072969

loop_
_symmetry_equiv_pos_as_xyz
'x, y, z'
'-x, y+1/2, -z'

loop_
_atom_site_label
_atom_site_type_symbol
_atom_site_fract_x
_atom_site_fract_y
_atom_site_fract_z
_atom_site_U_iso_or_equiv
_atom_site_adp_type
_atom_site_occupancy
_atom_site_symmetry_multiplicity
_atom_site_calc_flag
_atom_site_refinement_flags
Nd Nd 0.77285(3) 0.773635(16) 0.29772(2) 0.03431(6) Uani 1 1 d .
Si1 Si 0.7605(2) 0.61675(10) 0.12748(15) 0.0429(4) Uani 1 1 d .
Si2 Si 0.47748(19) 0.71012(11) 0.02468(14) 0.0455(4) Uani 1 1 d .
Si3 Si 0.5187(2) 0.61587(12) 0.25134(18) 0.0457(5) Uani 1 1 d .
Si4 Si 0.7957(2) 0.65005(12) 0.57201(15) 0.0497(4) Uani 1 1 d .
Si5 Si 0.7779(2) 0.83512(11) 0.59543(15) 0.0521(4) Uani 1 1 d .
Si6 Si 1.03585(18) 0.75766(11) 0.54420(13) 0.0474(5) Uani 1 1 d .
O1 O 0.9024(4) 0.6663(2) 0.2209(3) 0.0410(10) Uani 1 1 d .
O2 O 1.0301(4) 0.8070(2) 0.4183(3) 0.0496(10) Uani 1 1 d .
O4 O 0.6232(5) 0.8677(2) 0.2743(4) 0.0553(11) Uani 1 1 d .
O3 O 0.8781(4) 0.8536(2) 0.1674(4) 0.0452(10) Uani 1 1 d .
C1 C 1.0482(6) 0.6425(4) 0.2375(6) 0.0540(16) Uani 1 1 d .
H1A H 1.0563 0.5851 0.2495 0.081 Uiso 1 1 calc R
H1B H 1.1121 0.6694 0.3059 0.081 Uiso 1 1 calc R
H1C H 1.0770 0.6565 0.1686 0.081 Uiso 1 1 calc R
C2 C 0.7950(8) 0.5104(4) 0.1629(6) 0.0642(19) Uani 1 1 d .
H2A H 0.8814 0.4934 0.1425 0.096 Uiso 1 1 calc R
H2B H 0.7110 0.4792 0.1185 0.096 Uiso 1 1 calc R
H2C H 0.8109 0.5023 0.2463 0.096 Uiso 1 1 calc R
C3 C 0.7888(8) 0.6297(5) -0.0190(5) 0.066(2) Uani 1 1 d .
H3A H 0.7325 0.6753 -0.0585 0.099 Uiso 1 1 calc R
H3B H 0.7566 0.5820 -0.0657 0.099 Uiso 1 1 calc R
H3C H 0.8922 0.6387 -0.0091 0.099 Uiso 1 1 calc R
C4 C 0.6076(6) 0.6662(3) 0.1552(5) 0.0383(12) Uani 1 1 d .
C5 C 0.3061(6) 0.7503(4) 0.0464(5) 0.0549(19) Uani 1 1 d .
H5A H 0.2469 0.7065 0.0602 0.082 Uiso 1 1 calc R
H5B H 0.2514 0.7794 -0.0233 0.082 Uiso 1 1 calc R
H5C H 0.3307 0.7860 0.1136 0.082 Uiso 1 1 calc R
C6 C 0.4093(8) 0.6381(5) -0.0991(6) 0.074(2) Uani 1 1 d .
H6A H 0.4893 0.6232 -0.1293 0.112 Uiso 1 1 calc R
H6B H 0.3317 0.6629 -0.1612 0.112 Uiso 1 1 calc R
H6C H 0.3715 0.5908 -0.0712 0.112 Uiso 1 1 calc R
C7 C 0.5523(7) 0.7975(4) -0.0352(6) 0.062(2) Uani 1 1 d .
H7A H 0.5669 0.8417 0.0198 0.094 Uiso 1 1 calc R
H7B H 0.4836 0.8132 -0.1097 0.094 Uiso 1 1 calc R
H7C H 0.6454 0.7831 -0.0467 0.094 Uiso 1 1 calc R
C8 C 0.3682(8) 0.5468(4) 0.1761(7) 0.069(2) Uani 1 1 d .
H8A H 0.3018 0.5735 0.1088 0.103 Uiso 1 1 calc R
H8B H 0.3149 0.5310 0.2302 0.103 Uiso 1 1 calc R
H8C H 0.4090 0.4998 0.1501 0.103 Uiso 1 1 calc R
C9 C 0.4339(6) 0.6912(4) 0.3269(5) 0.0497(15) Uani 1 1 d .
H9A H 0.5100 0.7251 0.3764 0.075 Uiso 1 1 calc R
H9B H 0.3830 0.6639 0.3750 0.075 Uiso 1 1 calc R
H9C H 0.3646 0.7237 0.2687 0.075 Uiso 1 1 calc R
C10 C 0.6308(8) 0.5506(4) 0.3723(6) 0.0578(18) Uani 1 1 d .
H10A H 0.5700 0.5393 0.4236 0.069 Uiso 1 1 calc R
H10B H 0.6437 0.4998 0.3360 0.069 Uiso 1 1 calc R
C11 C 0.7803(8) 0.5746(4) 0.4516(6) 0.0541(16) Uani 1 1 d .
H11A H 0.8365 0.5952 0.4013 0.065 Uiso 1 1 calc R
H11B H 0.8297 0.5257 0.4887 0.065 Uiso 1 1 calc R
C12 C 0.6246(8) 0.6452(5) 0.6180(6) 0.068(2) Uani 1 1 d .
H12A H 0.6404 0.6732 0.6919 0.103 Uiso 1 1 calc R
H12B H 0.6006 0.5898 0.6276 0.103 Uiso 1 1 calc R
H12C H 0.5443 0.6700 0.5583 0.103 Uiso 1 1 calc R
C13 C 0.9362(8) 0.6093(5) 0.7070(6) 0.073(2) Uani 1 1 d .
H13A H 1.0251 0.5957 0.6880 0.110 Uiso 1 1 calc R
H13B H 0.8974 0.5619 0.7339 0.110 Uiso 1 1 calc R
H13C H 0.9582 0.6494 0.7686 0.110 Uiso 1 1 calc R
C14 C 0.8422(6) 0.7497(3) 0.5290(5) 0.0417(14) Uani 1 1 d .
C15 C 0.5765(8) 0.8449(4) 0.5571(7) 0.068(2) Uani 1 1 d .
H15A H 0.5346 0.8462 0.4723 0.101 Uiso 1 1 calc R
H15B H 0.5522 0.8940 0.5904 0.101 Uiso 1 1 calc R
H15C H 0.5369 0.7997 0.5885 0.101 Uiso 1 1 calc R
C16 C 0.8443(9) 0.8334(5) 0.7597(5) 0.075(2) Uani 1 1 d .
H16A H 0.7922 0.7923 0.7885 0.112 Uiso 1 1 calc R
H16B H 0.8264 0.8849 0.7900 0.112 Uiso 1 1 calc R
H16C H 0.9486 0.8220 0.7859 0.112 Uiso 1 1 calc R
C17 C 0.8400(8) 0.9328(4) 0.5469(7) 0.070(2) Uani 1 1 d .
H17A H 0.9438 0.9298 0.5544 0.105 Uiso 1 1 calc R
H17B H 0.8232 0.9758 0.5959 0.105 Uiso 1 1 calc R
H17C H 0.7850 0.9431 0.4656 0.105 Uiso 1 1 calc R
C18 C 1.1439(7) 0.6668(4) 0.5395(6) 0.0578(17) Uani 1 1 d .
H18A H 1.0784 0.6241 0.5009 0.087 Uiso 1 1 calc R
H18B H 1.1971 0.6507 0.6190 0.087 Uiso 1 1 calc R
H18C H 1.2130 0.6779 0.4962 0.087 Uiso 1 1 calc R
C19 C 1.1602(8) 0.8145(4) 0.6658(6) 0.071(2) Uani 1 1 d .
H19A H 1.2572 0.8161 0.6559 0.106 Uiso 1 1 calc R
H19B H 1.1655 0.7887 0.7398 0.106 Uiso 1 1 calc R
H19C H 1.1233 0.8685 0.6658 0.106 Uiso 1 1 calc R
C20 C 1.1524(7) 0.8484(4) 0.4027(6) 0.0626(19) Uani 1 1 d .
H20A H 1.1814 0.8908 0.4606 0.094 Uiso 1 1 calc R
H20B H 1.1260 0.8713 0.3244 0.094 Uiso 1 1 calc R
H20C H 1.2335 0.8115 0.4124 0.094 Uiso 1 1 calc R
C25 C 0.5177(14) 0.9346(6) 0.2518(11) 0.102(4) Uani 1 1 d .
H25A H 0.5688 0.9836 0.2828 0.153 Uiso 1 1 calc R
H25B H 0.4431 0.9239 0.2899 0.153 Uiso 1 1 calc R
H25C H 0.4717 0.9401 0.1678 0.153 Uiso 1 1 calc R
C21 C 0.9760(8) 0.8307(4) 0.1022(6) 0.0633(19) Uani 1 1 d .
H21A H 0.9226 0.8039 0.0289 0.076 Uiso 1 1 calc R
H21B H 1.0528 0.7948 0.1486 0.076 Uiso 1 1 calc R
C22 C 1.0411(9) 0.9088(4) 0.0776(7) 0.073(2) Uani 1 1 d .
H22A H 1.1226 0.9260 0.1450 0.088 Uiso 1 1 calc R
H22B H 1.0752 0.9048 0.0081 0.088 Uiso 1 1 calc R
C23 C 0.9178(8) 0.9618(4) 0.0575(7) 0.069(2) Uani 1 1 d .
H23A H 0.8515 0.9557 -0.0225 0.082 Uiso 1 1 calc R
H23B H 0.9502 1.0176 0.0695 0.082 Uiso 1 1 calc R
C24 C 0.8438(8) 0.9367(4) 0.1469(7) 0.068(2) Uani 1 1 d .
H24A H 0.8816 0.9675 0.2196 0.082 Uiso 1 1 calc R
H24B H 0.7375 0.9447 0.1164 0.082 Uiso 1 1 calc R

loop_
_atom_site_aniso_label
_atom_site_aniso_U_11
_atom_site_aniso_U_22
_atom_site_aniso_U_33
_atom_site_aniso_U_23
_atom_site_aniso_U_13
_atom_site_aniso_U_12
Nd 0.03286(11) 0.03539(11) 0.03497(11) 0.00101(19) 0.01062(9) 0.0005(2)
Si1 0.0426(9) 0.0429(9) 0.0446(9) -0.0037(7) 0.0152(8) 0.0061(8)
Si2 0.0361(8) 0.0547(10) 0.0423(9) -0.0050(7) 0.0064(7) 0.0014(8)
Si3 0.0411(11) 0.0457(11) 0.0510(12) -0.0061(10) 0.0149(9) -0.0097(9)
Si4 0.0563(11) 0.0516(11) 0.0437(9) 0.0071(8) 0.0186(8) 0.0011(9)
Si5 0.0556(11) 0.0533(11) 0.0478(10) -0.0116(8) 0.0164(8) 0.0016(9)
Si6 0.0426(8) 0.0563(15) 0.0398(7) -0.0001(7) 0.0071(6) 0.0044(8)
O1 0.035(2) 0.050(2) 0.041(2) 0.0025(19) 0.0150(18) 0.0062(18)
O2 0.039(2) 0.053(2) 0.053(2) 0.0025(18) 0.0088(18) -0.0025(17)
O4 0.056(3) 0.046(2) 0.065(3) 0.004(2) 0.019(2) 0.018(2)
O3 0.044(3) 0.048(3) 0.045(2) 0.0126(19) 0.016(2) -0.0006(19)
C1 0.041(3) 0.065(4) 0.058(4) -0.005(3) 0.018(3) 0.011(3)
C2 0.076(5) 0.048(4) 0.075(5) -0.006(3) 0.031(4) 0.009(4)
C3 0.062(4) 0.091(5) 0.049(4) -0.014(4) 0.022(3) 0.014(4)
C4 0.036(3) 0.037(3) 0.041(3) -0.002(2) 0.011(2) -0.003(2)
C5 0.041(3) 0.074(5) 0.048(3) -0.004(3) 0.012(3) 0.013(3)
C6 0.059(5) 0.097(6) 0.054(4) -0.019(4) -0.004(3) 0.005(4)
C7 0.064(4) 0.062(5) 0.057(4) 0.012(3) 0.011(3) 0.009(3)
C8 0.065(5) 0.056(4) 0.095(5) -0.022(4) 0.037(4) -0.022(4)
C9 0.041(3) 0.059(4) 0.054(4) -0.004(3) 0.022(3) 0.002(3)
C10 0.074(5) 0.042(3) 0.062(4) 0.002(3) 0.028(4) -0.007(3)
C11 0.063(4) 0.042(3) 0.055(4) 0.002(3) 0.014(3) 0.000(3)
C12 0.077(5) 0.080(5) 0.062(4) 0.008(4) 0.042(4) -0.005(4)
C13 0.073(5) 0.089(6) 0.051(4) 0.024(4) 0.009(4) 0.008(4)
C14 0.050(3) 0.040(3) 0.036(3) -0.005(2) 0.015(2) 0.000(2)
C15 0.070(5) 0.065(5) 0.072(5) -0.028(4) 0.027(4) 0.007(4)
C16 0.081(6) 0.097(6) 0.044(4) -0.020(4) 0.016(4) 0.014(5)
C17 0.067(5) 0.053(4) 0.090(6) -0.023(4) 0.023(4) -0.007(4)
C18 0.057(4) 0.060(4) 0.055(4) 0.009(3) 0.015(3) 0.017(3)
C19 0.061(4) 0.084(5) 0.058(4) -0.019(4) 0.003(4) -0.002(4)
C20 0.039(4) 0.074(5) 0.076(5) -0.003(4) 0.021(3) -0.014(3)
C25 0.156(11) 0.050(6) 0.130(9) 0.007(6) 0.089(9) 0.014(7)
C21 0.070(5) 0.066(4) 0.070(4) 0.018(4) 0.046(4) 0.002(4)
C22 0.083(6) 0.073(5) 0.078(5) 0.014(4) 0.047(4) -0.008(4)
C23 0.078(5) 0.052(4) 0.074(5) 0.017(4) 0.019(4) -0.003(4)
C24 0.049(4) 0.059(4) 0.097(6) 0.022(4) 0.023(4) 0.004(4)

loop_
_atom_type_symbol
_atom_type_description
_atom_type_scat_dispersion_real
_atom_type_scat_dispersion_imag
_atom_type_scat_source
C C 0.0033 0.0016 'International Tables Vol C Tables 4.2.6.8 and 6.1.1.4'
H H 0.0000 0.0000 'International Tables Vol C Tables 4.2.6.8 and 6.1.1.4'
O O 0.0106 0.0060 'International Tables Vol C Tables 4.2.6.8 and 6.1.1.4'
Si Si 0.0817 0.0704 'International Tables Vol C Tables 4.2.6.8 and 6.1.1.4'
Nd Nd -0.1943 3.0179 'International Tables Vol C Tables 4.2.6.8 and 6.1.1.4'

loop_
_geom_angle_atom_site_label_1
_geom_angle_atom_site_label_2
_geom_angle_atom_site_label_3
_geom_angle
O1 Nd O2 82.12(13)
O1 Nd O4 152.26(15)
O1 Nd O3 79.61(14)
O1 Nd C4 62.82(15)
O1 Nd C14 105.91(14)
O2 Nd O4 114.96(16)
O2 Nd O3 74.21(13)
O2 Nd C4 144.32(15)
O2 Nd C14 62.87(16)
O4 Nd O3 84.24(16)
O4 Nd C4 100.01(17)
O4 Nd C14 101.47(17)
O3 Nd C4 103.86(15)
O3 Nd C14 135.03(16)
C4 Nd C14 118.55(16)
O1 Si1 C2 105.7(3)
O1 Si1 C3 104.4(3)
O1 Si1 C4 100.9(2)
C2 Si1 C3 105.2(3)
C2 Si1 C4 120.3(3)
C3 Si1 C4 118.4(3)
C4 Si2 C5 115.4(3)
C4 Si2 C6 113.6(3)
C4 Si2 C7 113.6(3)
C5 Si2 C6 103.4(3)
C5 Si2 C7 103.0(3)
C6 Si2 C7 106.7(3)
C4 Si3 C8 115.0(3)
C4 Si3 C9 110.0(3)
C4 Si3 C10 119.2(3)
C8 Si3 C9 105.6(3)
C8 Si3 C10 101.0(3)
C9 Si3 C10 104.6(3)
C11 Si4 C12 108.5(3)
C11 Si4 C13 106.3(3)
C11 Si4 C14 111.4(3)
C12 Si4 C13 101.2(3)
C12 Si4 C14 115.2(3)
C13 Si4 C14 113.4(3)
C14 Si5 C15 115.0(3)
C14 Si5 C16 112.9(3)
C14 Si5 C17 111.5(3)
C15 Si5 C16 105.2(3)
C15 Si5 C17 104.3(4)
C16 Si5 C17 107.2(4)
O2 Si6 C14 100.7(2)
O2 Si6 C18 104.1(3)
O2 Si6 C19 106.7(3)
C14 Si6 C18 120.0(3)
C14 Si6 C19 121.1(3)
C18 Si6 C19 102.4(3)
Nd O1 Si1 101.90(18)
Nd O1 C1 136.9(4)
Si1 O1 C1 121.2(4)
Nd O2 Si6 99.47(17)
Nd O2 C20 137.5(4)
Si6 O2 C20 123.0(4)
Nd O4 C25 177.2(5)
Nd O3 C21 130.4(4)
Nd O3 C24 121.0(4)
C21 O3 C24 108.6(5)
O1 C1 H1A 109.5
O1 C1 H1B 109.5
O1 C1 H1C 109.5
H1A C1 H1B 109.5
H1A C1 H1C 109.5
H1B C1 H1C 109.5
Si1 C2 H2A 109.5
Si1 C2 H2B 109.5
Si1 C2 H2C 109.5
H2A C2 H2B 109.5
H2A C2 H2C 109.5
H2B C2 H2C 109.5
Si1 C3 H3A 109.5
Si1 C3 H3B 109.5
Si1 C3 H3C 109.5
H3A C3 H3B 109.5
H3A C3 H3C 109.5
H3B C3 H3C 109.5
Nd C4 Si1 94.0(2)
Nd C4 Si2 113.3(2)
Nd C4 Si3 102.1(2)
Si1 C4 Si2 114.3(3)
Si1 C4 Si3 117.5(3)
Si2 C4 Si3 113.2(3)
Si2 C5 H5A 109.5
Si2 C5 H5B 109.5
Si2 C5 H5C 109.5
H5A C5 H5B 109.5
H5A C5 H5C 109.5
H5B C5 H5C 109.5
Si2 C6 H6A 109.5
Si2 C6 H6B 109.5
Si2 C6 H6C 109.5
H6A C6 H6B 109.5
H6A C6 H6C 109.5
H6B C6 H6C 109.5
Si2 C7 H7A 109.5
Si2 C7 H7B 109.5
Si2 C7 H7C 109.5
H7A C7 H7B 109.5
H7A C7 H7C 109.5
H7B C7 H7C 109.5
Si3 C8 H8A 109.5
Si3 C8 H8B 109.5
Si3 C8 H8C 109.5
H8A C8 H8B 109.5
H8A C8 H8C 109.5
H8B C8 H8C 109.5
Si3 C9 H9A 109.5
Si3 C9 H9B 109.5
Si3 C9 H9C 109.5
H9A C9 H9B 109.5
H9A C9 H9C 109.5
H9B C9 H9C 109.5
Si3 C10 H10A 106.6
Si3 C10 H10B 106.6
Si3 C10 C11 122.9(5)
H10A C10 H10B 106.6
H10A C10 C11 106.6
H10B C10 C11 106.6
Si4 C11 C10 119.8(5)
Si4 C11 H11A 107.4
Si4 C11 H11B 107.4
C10 C11 H11A 107.4
C10 C11 H11B 107.4
H11A C11 H11B 106.9
Si4 C12 H12A 109.5
Si4 C12 H12B 109.5
Si4 C12 H12C 109.5
H12A C12 H12B 109.5
H12A C12 H12C 109.5
H12B C12 H12C 109.5
Si4 C13 H13A 109.5
Si4 C13 H13B 109.5
Si4 C13 H13C 109.5
H13A C13 H13B 109.5
H13A C13 H13C 109.5
H13B C13 H13C 109.5
Nd C14 Si4 114.8(2)
Nd C14 Si5 108.7(2)
Nd C14 Si6 91.3(2)
Si4 C14 Si5 116.6(3)
Si4 C14 Si6 111.3(3)
Si5 C14 Si6 111.5(3)
Si5 C15 H15A 109.5
Si5 C15 H15B 109.5
Si5 C15 H15C 109.5
H15A C15 H15B 109.5
H15A C15 H15C 109.5
H15B C15 H15C 109.5
Si5 C16 H16A 109.5
Si5 C16 H16B 109.5
Si5 C16 H16C 109.5
H16A C16 H16B 109.5
H16A C16 H16C 109.5
H16B C16 H16C 109.5
Si5 C17 H17A 109.5
Si5 C17 H17B 109.5
Si5 C17 H17C 109.5
H17A C17 H17B 109.5
H17A C17 H17C 109.5
H17B C17 H17C 109.5
Si6 C18 H18A 109.5
Si6 C18 H18B 109.5
Si6 C18 H18C 109.5
H18A C18 H18B 109.5
H18A C18 H18C 109.5
H18B C18 H18C 109.5
Si6 C19 H19A 109.5
Si6 C19 H19B 109.5
Si6 C19 H19C 109.5
H19A C19 H19B 109.5
H19A C19 H19C 109.5
H19B C19 H19C 109.5
O2 C20 H20A 109.5
O2 C20 H20B 109.5
O2 C20 H20C 109.5
H20A C20 H20B 109.5
H20A C20 H20C 109.5
H20B C20 H20C 109.5
O4 C25 H25A 109.5
O4 C25 H25B 109.5
O4 C25 H25C 109.5
H25A C25 H25B 109.5
H25A C25 H25C 109.5
H25B C25 H25C 109.5
O3 C21 H21A 110.9
O3 C21 H21B 110.9
O3 C21 C22 104.3(6)
H21A C21 H21B 108.9
H21A C21 C22 110.9
H21B C21 C22 110.9
C21 C22 H22A 111.4
C21 C22 H22B 111.4
C21 C22 C23 101.6(6)
H22A C22 H22B 109.3
H22A C22 C23 111.4
H22B C22 C23 111.4
C22 C23 H23A 110.9
C22 C23 H23B 110.9
C22 C23 C24 104.2(6)
H23A C23 H23B 108.9
H23A C23 C24 110.9
H23B C23 C24 110.9
O3 C24 C23 105.1(6)
O3 C24 H24A 110.7
O3 C24 H24B 110.7
C23 C24 H24A 110.7
C23 C24 H24B 110.7
H24A C24 H24B 108.8

loop_
_geom_bond_atom_site_label_1
_geom_bond_atom_site_label_2
_geom_bond_distance
Nd O1 2.531(4)
Nd O2 2.536(4)
Nd O4 2.110(4)
Nd O3 2.506(4)
Nd C4 2.674(5)
Nd C14 2.694(5)
Si1 O1 1.709(4)
Si1 C2 1.855(7)
Si1 C3 1.878(7)
Si1 C4 1.813(6)
Si2 C4 1.848(6)
Si2 C5 1.878(6)
Si2 C6 1.885(7)
Si2 C7 1.880(7)
Si3 C4 1.844(6)
Si3 C8 1.872(7)
Si3 C9 1.889(6)
Si3 C10 1.888(7)
Si4 C11 1.904(7)
Si4 C12 1.895(7)
Si4 C13 1.907(7)
Si4 C14 1.857(6)
Si5 C14 1.846(5)
Si5 C15 1.866(7)
Si5 C16 1.890(6)
Si5 C17 1.908(8)
Si6 O2 1.718(4)
Si6 C14 1.828(6)
Si6 C18 1.867(7)
Si6 C19 1.858(7)
O1 C1 1.419(7)
O2 C20 1.432(7)
O4 C25 1.490(11)
O3 C21 1.451(7)
O3 C24 1.448(8)
C1 H1A 0.980
C1 H1B 0.980
C1 H1C 0.980
C2 H2A 0.980
C2 H2B 0.980
C2 H2C 0.980
C3 H3A 0.980
C3 H3B 0.980
C3 H3C 0.980
C5 H5A 0.980
C5 H5B 0.980
C5 H5C 0.980
C6 H6A 0.980
C6 H6B 0.980
C6 H6C 0.980
C7 H7A 0.980
C7 H7B 0.980
C7 H7C 0.980
C8 H8A 0.980
C8 H8B 0.980
C8 H8C 0.980
C9 H9A 0.980
C9 H9B 0.980
C9 H9C 0.980
C10 H10A 0.990
C10 H10B 0.990
C10 C11 1.527(9)
C11 H11A 0.990
C11 H11B 0.990
C12 H12A 0.980
C12 H12B 0.980
C12 H12C 0.980
C13 H13A 0.980
C13 H13B 0.980
C13 H13C 0.980
C15 H15A 0.980
C15 H15B 0.980
C15 H15C 0.980
C16 H16A 0.980
C16 H16B 0.980
C16 H16C 0.980
C17 H17A 0.980
C17 H17B 0.980
C17 H17C 0.980
C18 H18A 0.980
C18 H18B 0.980
C18 H18C 0.980
C19 H19A 0.980
C19 H19B 0.980
C19 H19C 0.980
C20 H20A 0.980
C20 H20B 0.980
C20 H20C 0.980
C25 H25A 0.980
C25 H25B 0.980
C25 H25C 0.980
C21 H21A 0.990
C21 H21B 0.990
C21 C22 1.529(9)
C22 H22A 0.990
C22 H22B 0.990
C22 C23 1.451(10)
C23 H23A 0.990
C23 H23B 0.990
C23 C24 1.521(10)
C24 H24A 0.990
C24 H24B 0.990
